data_7045736
loop_
_publ_author_name
'Grote, Johanna'
'Neumann, Beate'
'Stammler, Hans-Georg'
'Mitzel, Norbert W.'

_publ_section_title
;
 Diversity of aggregation motifs in gold(i) dithiocarboxylate complexes.
;
_journal_issue 13
_journal_name_full 'Dalton transactions (Cambridge, England : 2003)'
_journal_page_first 4701
_journal_page_last 4706
_journal_paper_doi 10.1039/c8dt00342d
_journal_volume 47
_journal_year 2018
_chemical_formula_moiety 'C64 H92 Au4 S8'
_chemical_formula_sum 'C64 H92 Au4 S8'
_chemical_formula_weight 1905.72
_space_group_crystal_system orthorhombic
_space_group_IT_number 52
_space_group_name_Hall '-P 2a 2bc'
_space_group_name_H-M_alt 'P n n a'
_symmetry_space_group_name_Hall '-P 2a 2bc'
_symmetry_space_group_name_H-M 'P n n a'
_atom_sites_solution_hydrogens geom
_atom_sites_solution_primary direct
_audit_creation_date 2016-11-30
_audit_creation_method
;
  Olex2 1.2-ac2
  (compiled 2012.03.27 svn.r2268, GUI svn.r4156)
;
_audit_update_record
;
2018-01-19 deposited with the CCDC.
2018-02-26 downloaded from the CCDC.
;
_cell_angle_alpha 90
_cell_angle_beta 90
_cell_angle_gamma 90
_cell_formula_units_Z 8
_cell_length_a 27.431(3)
_cell_length_b 37.714(4)
_cell_length_c 13.8529(10)
_cell_measurement_reflns_used 12667
_cell_measurement_temperature 99.91(19)
_cell_measurement_theta_max 75.3710
_cell_measurement_theta_min 3.1300
_cell_volume 14331(2)
_computing_cell_refinement 'CrysAlisPro 1.171.38.43 (Rigaku OD, 2015)'
_computing_data_collection 'CrysAlisPro 1.171.38.43 (Rigaku OD, 2015)'
_computing_data_reduction 'CrysAlisPro 1.171.38.43 (Rigaku OD, 2015)'
_computing_molecular_graphics
;
O. V. Dolomanov, L. J. Bourhis, R. J. Gildea, J. A. K. Howard and H. Puschmann,
OLEX2: a complete structure solution, refinement and analysis program.
J. Appl. Cryst. (2009). 42, 339-341.
;
_computing_publication_material
;
O. V. Dolomanov, L. J. Bourhis, R. J. Gildea, J. A. K. Howard and H. Puschmann,
OLEX2: a complete structure solution, refinement and analysis program.
J. Appl. Cryst. (2009). 42, 339-341.
;
_computing_structure_refinement
;
SHELXL, G.M. Sheldrick, Acta Cryst.
(2008). A64, 112-122
;
_computing_structure_solution
;
SHELXS, G.M. Sheldrick, Acta Cryst.
(2008). A64, 112-122
;
_diffrn_ambient_environment N~2~
_diffrn_ambient_temperature 99.91(19)
_diffrn_detector 'CCD plate'
_diffrn_detector_area_resol_mean 5.3114
_diffrn_detector_type Atlas
_diffrn_measured_fraction_theta_full 0.994
_diffrn_measured_fraction_theta_max 0.990
_diffrn_measurement_details
;
List of Runs (angles in degrees, time in seconds):

  # Type    Start    End  Width  t~exp~   \w     \q     \k     \f   Frames
#--------------------------------------------------------------------------
  1  \w    -64.00  27.00   1.00   20.00    --  -38.50  57.00 -90.00   91
  2  \w   -115.00  -6.00   1.00   20.00    --  -38.50 -19.00-180.00  109
  3  \w    -58.00  23.00   1.00   20.00    --  -38.50  37.00-150.00   81
  4  \w     13.00  80.00   1.00   20.00    --   43.20  77.00 -30.00   67
  5  \w     78.00 114.00   1.00   20.00    --   43.20  77.00 -90.00   36
  6  \w     13.00  94.00   1.00   20.00    --   43.20  77.00-150.00   81
  7  \w     15.00  43.00   1.00   20.00    --   43.20  77.00 -90.00   28
  8  \w     58.00 126.00   1.00   20.00    --   43.20 178.00  90.00   68
  9  \w     55.00 127.00   1.00   20.00    --   43.20-178.00-180.00   72
 10  \w     65.00 115.00   1.00   20.00    --   43.20  77.00 150.00   50
 11  \w     16.00  70.00   1.00   20.00    --   43.20  77.00  30.00   54
 12  \w     24.00  96.00   1.00   20.00    --   43.20  57.00 -60.00   72
 13  \w     13.00  48.00   1.00   20.00    --   43.20  77.00  90.00   35
 14  \w     25.00  60.00   1.00   20.00    --   43.20  37.00  90.00   35
 15  \w     62.00  88.00   1.00   20.00    --   43.20  37.00  90.00   26
 16  \w     18.00 112.00   1.00   20.00    --   43.20  57.00 120.00   94
 17  \w     13.00  62.00   1.00   20.00    --   43.20  77.00 150.00   49
 18  \w     81.00 173.00   1.00   80.00    --  111.00  77.00 -65.50   92
 19  \w    127.00 168.00   1.00   80.00    --  111.00  65.00 127.57   41
 20  \w     82.00 107.00   1.00   80.00    --  111.00  76.00 141.61   25
 21  \w     84.00 123.00   1.00   80.00    --  111.00  65.00 127.57   39
 22  \w     81.00 177.00   1.00   80.00    --  111.00  77.00  90.00   96
 23  \w     45.00  98.00   1.00   80.00    --  111.00 -94.00  90.00   53
 24  \w     82.00 153.00   1.00   80.00    --  111.00  72.00 -13.15   71
 25  \w     81.00 107.00   1.00   80.00    --  111.00  77.00 -90.00   26
 26  \w     43.00  88.00   1.00   80.00    --  111.00 -61.00-120.00   45
 27  \w    101.00 136.00   1.00   80.00    --  111.00 -61.00-120.00   35
 28  \w     82.00 108.00   1.00   80.00    --  111.00  73.00-129.82   26
 29  \w     85.00 111.00   1.00   80.00    --  111.00  61.00 120.00   26
 30  \w     85.00 176.00   1.00   80.00    --  111.00  61.00 -90.00   91
 31  \w     88.00 115.00   1.00   80.00    --  111.00  49.00  83.68   27
 32  \w     81.00 107.00   1.00   80.00    --  111.00  77.00 120.00   26
 33  \w    116.00 174.00   1.00   80.00    --  111.00  77.00  60.00   58
 34  \w    126.00 178.00   1.00   80.00    --  111.00  75.00-163.33   52
 35  \w     38.00 108.00   1.00   80.00    --  111.00 -94.00  30.00   70
 36  \w     40.00 141.00   1.00   80.00    --  111.00 -77.00 120.00  101
 37  \w     81.00 107.00   1.00   80.00    --  111.00  75.00-163.33   26
 38  \w     87.00 113.00   1.00   80.00    --  111.00  52.00  53.04   26
 39  \w     81.00 177.00   1.00   80.00    --  111.00  77.00   0.00   96
 40  \w     81.00 107.00   1.00   80.00    --  111.00  77.00  30.00   26
 41  \w    114.00 172.00   1.00   80.00    --  111.00  77.00  30.00   58
 42  \w     81.00 107.00   1.00   80.00    --  111.00  77.00  60.00   26
 43  \w     85.00 111.00   1.00   80.00    --  111.00  61.00 -60.00   26
 44  \w     85.00 121.00   1.00   80.00    --  111.00  61.00 -30.00   36
 45  \w    152.00 178.00   1.00   80.00    --  111.00  77.00 -60.00   26
 46  \w     85.00 154.00   1.00   80.00    --  111.00  61.00 150.00   69
 47  \w     81.00 113.00   1.00   80.00    --  111.00  77.00 -30.00   32
 48  \w     81.00 166.00   1.00   80.00    --  111.00  77.00 150.00   85
 49  \w     81.00 108.00   1.00   80.00    --  111.00  77.00 -60.00   27
 50  \w     85.00 111.00   1.00   80.00    --  111.00  61.00  60.00   26
 51  \w     82.00 108.00   1.00   80.00    --  111.00  72.00 170.40   26
 52  \w     81.00 107.00   1.00   80.00    --  111.00  77.00-120.00   26
 53  \w     85.00 129.00   1.00   80.00    --  111.00  61.00  90.00   44
;
_diffrn_measurement_device 'four-circle diffractometer'
_diffrn_measurement_device_type 'SuperNova, Dual, Cu at zero, Atlas'
_diffrn_measurement_method '\w scans'
_diffrn_orient_matrix_type 'CrysAlisPro convention (1999,Acta A55,543-557)'
_diffrn_orient_matrix_UB_11 -0.0040530000
_diffrn_orient_matrix_UB_12 0.0070377000
_diffrn_orient_matrix_UB_13 -0.1093881000
_diffrn_orient_matrix_UB_21 -0.0057168000
_diffrn_orient_matrix_UB_22 0.0399490000
_diffrn_orient_matrix_UB_23 0.0197434000
_diffrn_orient_matrix_UB_31 0.0557689000
_diffrn_orient_matrix_UB_32 0.0046413000
_diffrn_orient_matrix_UB_33 -0.0039885000
_diffrn_radiation_monochromator mirror
_diffrn_radiation_probe x-ray
_diffrn_radiation_type 'Cu K\a'
_diffrn_radiation_wavelength 1.54184
_diffrn_reflns_av_R_equivalents 0.1783
_diffrn_reflns_av_unetI/netI 0.0783
_diffrn_reflns_Laue_measured_fraction_full 0.994
_diffrn_reflns_Laue_measured_fraction_max 0.990
_diffrn_reflns_limit_h_max 32
_diffrn_reflns_limit_h_min -29
_diffrn_reflns_limit_k_max 45
_diffrn_reflns_limit_k_min -46
_diffrn_reflns_limit_l_max 17
_diffrn_reflns_limit_l_min -17
_diffrn_reflns_number 159865
_diffrn_reflns_point_group_measured_fraction_full 0.994
_diffrn_reflns_point_group_measured_fraction_max 0.990
_diffrn_reflns_theta_full 67.684
_diffrn_reflns_theta_max 72.180
_diffrn_reflns_theta_min 3.222
_diffrn_source 'micro-focus sealed X-ray tube'
_diffrn_source_type 'SuperNova (Cu) X-ray Source'
_exptl_absorpt_coefficient_mu 17.482
_exptl_absorpt_correction_T_max 0.865
_exptl_absorpt_correction_T_min 0.319
_exptl_absorpt_correction_type gaussian
_exptl_absorpt_process_details
;
CrysAlisPro 1.171.38.43 (Rigaku Oxford Diffraction, 2015)
Numerical absorption correction based on gaussian integration over
            a multifaceted crystal model
Empirical absorption correction using spherical harmonics,
 implemented in SCALE3 ABSPACK scaling algorithm.
;
_exptl_crystal_colour 'clear ? red'
_exptl_crystal_colour_lustre clear
_exptl_crystal_colour_primary red
_exptl_crystal_density_diffrn 1.767
_exptl_crystal_description needle
_exptl_crystal_F_000 7360
_exptl_crystal_size_max 0.118
_exptl_crystal_size_mid 0.028
_exptl_crystal_size_min 0.008
_refine_diff_density_max 6.938
_refine_diff_density_min -2.810
_refine_diff_density_rms 0.309
_refine_ls_extinction_method none
_refine_ls_goodness_of_fit_ref 1.002
_refine_ls_hydrogen_treatment constr
_refine_ls_matrix_type full
_refine_ls_number_parameters 705
_refine_ls_number_reflns 13974
_refine_ls_number_restraints 6
_refine_ls_restrained_S_all 1.002
_refine_ls_R_factor_all 0.1291
_refine_ls_R_factor_gt 0.0670
_refine_ls_shift/su_max 0.001
_refine_ls_shift/su_mean 0.000
_refine_ls_structure_factor_coef Fsqd
_refine_ls_weighting_details 'w=1/[\s^2^(Fo^2^)+(0.1001P)^2^] where P=(Fo^2^+2Fc^2^)/3'
_refine_ls_weighting_scheme calc
_refine_ls_wR_factor_gt 0.1561
_refine_ls_wR_factor_ref 0.1933
_reflns_Friedel_coverage 0.000
_reflns_number_gt 7608
_reflns_number_total 13974
_reflns_threshold_expression 'I > 2\s(I)'
_cod_data_source_file c8dt00342d1.cif
_cod_data_source_block glatthor42
_cod_depositor_comments 'Adding full bibliography for 7045735--7045741.cif.'
_cod_database_code 7045736
_chemical_oxdiff_formula C64H89Au4S8
_chemical_oxdiff_usercomment ' '
_reflns_odcompleteness_completeness 98.83
_reflns_odcompleteness_iscentric 1
_reflns_odcompleteness_theta 71.98
_olex2_exptl_crystal_mounting_method mounted
_olex2_submission_special_instructions 'No special instructions were received'
_oxdiff_exptl_absorpt_empirical_details
;
Empirical correction (ABSPACK) includes:
- Absorption correction using spherical harmonics
- Frame scaling
- Detector area scaling
;
_oxdiff_exptl_absorpt_empirical_full_max 1.643
_oxdiff_exptl_absorpt_empirical_full_min 0.645
_shelx_shelxl_version_number 2014/7
_shelx_space_group_comment
;
The symmetry employed for this shelxl refinement is uniquely defined
by the following loop, which should always be used as a source of
symmetry information in preference to the above space-group names.
They are only intended as comments.
;

loop_
_space_group_symop_operation_xyz
'x, y, z'
'-x+1/2, -y, z'
'x, -y+1/2, -z+1/2'
'-x+1/2, y+1/2, -z+1/2'
'-x, -y, -z'
'x-1/2, y, -z'
'-x, y-1/2, z-1/2'
'x-1/2, -y-1/2, z-1/2'

loop_
_atom_site_label
_atom_site_type_symbol
_atom_site_fract_x
_atom_site_fract_y
_atom_site_fract_z
_atom_site_U_iso_or_equiv
_atom_site_adp_type
_atom_site_occupancy
_atom_site_site_symmetry_order
_atom_site_calc_flag
_atom_site_refinement_flags_posn
_atom_site_refinement_flags_adp
_atom_site_refinement_flags_occupancy
_atom_site_disorder_assembly
_atom_site_disorder_group
Au1 Au 0.92644(3) 0.2500 0.2500 0.02639(19) Uani 1 2 d S T P . .
Au2 Au 0.82216(3) 0.2500 0.2500 0.0257(2) Uani 1 2 d S T P . .
Au3 Au 0.71016(3) 0.2500 0.2500 0.02501(19) Uani 1 2 d S T P . .
Au4 Au 0.60550(3) 0.2500 0.2500 0.02680(19) Uani 1 2 d S T P . .
Au5 Au 0.52485(2) 0.23892(2) 0.09800(4) 0.02901(16) Uani 1 1 d . . . . .
Au6 Au 0.50724(2) 0.25949(2) -0.09843(4) 0.02902(16) Uani 1 1 d . . . . .
S1 S 0.92942(15) 0.30912(8) 0.2928(3) 0.0318(8) Uani 1 1 d . . . . .
S2 S 0.81861(15) 0.30503(9) 0.3214(3) 0.0318(8) Uani 1 1 d . . . . .
S3 S 0.71386(15) 0.30564(9) 0.1825(3) 0.0333(9) Uani 1 1 d . . . . .
S4 S 0.60247(15) 0.30870(8) 0.2040(3) 0.0327(9) Uani 1 1 d . . . . .
S5 S 0.47840(16) 0.28418(9) 0.1599(3) 0.0339(9) Uani 1 1 d . . . . .
S6 S 0.46486(16) 0.30884(8) -0.0502(3) 0.0350(9) Uani 1 1 d . . . . .
S7 S 0.56760(16) 0.18959(8) 0.0498(3) 0.0337(9) Uani 1 1 d . . . . .
S8 S 0.55327(15) 0.21408(8) -0.1609(3) 0.0327(8) Uani 1 1 d . . . . .
C1 C 0.8743(5) 0.3240(3) 0.3210(10) 0.027(3) Uani 1 1 d . . . . .
C2 C 0.8722(5) 0.3617(3) 0.3565(10) 0.026(3) Uani 1 1 d . . . . .
C3 C 0.8644(6) 0.3884(4) 0.2845(11) 0.034(4) Uani 1 1 d . . . . .
C4 C 0.8628(7) 0.4239(3) 0.3192(12) 0.040(4) Uani 1 1 d . . . . .
H4 H 0.8576 0.4420 0.2747 0.048 Uiso 1 1 calc R U . . .
C5 C 0.8683(8) 0.4329(4) 0.4123(13) 0.058(6) Uani 1 1 d . . . . .
C6 C 0.8772(7) 0.4055(4) 0.4806(11) 0.048(5) Uani 1 1 d . . . . .
H6 H 0.8816 0.4114 0.5451 0.057 Uiso 1 1 calc R U . . .
C7 C 0.8795(7) 0.3697(4) 0.4531(11) 0.037(4) Uani 1 1 d . . . . .
C8 C 0.8573(6) 0.3809(4) 0.1770(10) 0.034(4) Uani 1 1 d . . . . .
H8 H 0.8597 0.3551 0.1682 0.041 Uiso 1 1 calc R U . . .
C9 C 0.8982(6) 0.3979(4) 0.1167(10) 0.040(4) Uani 1 1 d . . . . .
H9A H 0.8964 0.4232 0.1225 0.060 Uiso 1 1 calc R U . . .
H9B H 0.8944 0.3913 0.0502 0.060 Uiso 1 1 calc R U . . .
H9C H 0.9292 0.3898 0.1398 0.060 Uiso 1 1 calc R U . . .
C10 C 0.8074(7) 0.3920(5) 0.1413(12) 0.047(4) Uani 1 1 d . . . . .
H10A H 0.8021 0.4166 0.1562 0.071 Uiso 1 1 calc R U . . .
H10B H 0.7828 0.3779 0.1724 0.071 Uiso 1 1 calc R U . . .
H10C H 0.8055 0.3886 0.0727 0.071 Uiso 1 1 calc R U . . .
C11 C 0.8665(11) 0.4713(4) 0.4471(15) 0.081(9) Uani 1 1 d . . . . .
H11 H 0.8653 0.4712 0.5178 0.097 Uiso 1 1 calc R U . . .
C12 C 0.8196(9) 0.4897(5) 0.409(2) 0.099(11) Uani 1 1 d . . . . .
H12A H 0.8223 0.4934 0.3409 0.149 Uiso 1 1 calc R U . . .
H12B H 0.8156 0.5121 0.4410 0.149 Uiso 1 1 calc R U . . .
H12C H 0.7919 0.4749 0.4224 0.149 Uiso 1 1 calc R U . . .
C13 C 0.9117(10) 0.4899(5) 0.417(3) 0.117(13) Uani 1 1 d . . . . .
H13A H 0.9396 0.4768 0.4386 0.175 Uiso 1 1 calc R U . . .
H13B H 0.9123 0.5133 0.4443 0.175 Uiso 1 1 calc R U . . .
H13C H 0.9125 0.4917 0.3476 0.175 Uiso 1 1 calc R U . . .
C14 C 0.8880(7) 0.3412(4) 0.5279(11) 0.042(4) Uani 1 1 d . . . . .
H14 H 0.8930 0.3187 0.4942 0.050 Uiso 1 1 calc R U . . .
C15 C 0.8429(8) 0.3376(6) 0.5919(15) 0.064(6) Uani 1 1 d . . . . .
H15A H 0.8459 0.3167 0.6311 0.096 Uiso 1 1 calc R U . . .
H15B H 0.8144 0.3357 0.5521 0.096 Uiso 1 1 calc R U . . .
H15C H 0.8401 0.3580 0.6327 0.096 Uiso 1 1 calc R U . . .
C16 C 0.9313(7) 0.3475(5) 0.5923(14) 0.054(5) Uani 1 1 d . . . . .
H16A H 0.9243 0.3666 0.6360 0.080 Uiso 1 1 calc R U . . .
H16B H 0.9591 0.3536 0.5536 0.080 Uiso 1 1 calc R U . . .
H16C H 0.9382 0.3264 0.6285 0.080 Uiso 1 1 calc R U . . .
C17 C 0.6578(6) 0.3237(3) 0.1793(10) 0.026(3) Uani 1 1 d . . . . .
C18 C 0.6582(6) 0.3619(3) 0.1455(10) 0.031(4) Uani 1 1 d . . . . .
C19 C 0.6531(7) 0.3696(3) 0.0466(12) 0.036(4) Uani 1 1 d . . . . .
C20 C 0.6534(7) 0.4052(4) 0.0183(12) 0.047(5) Uani 1 1 d . . . . .
H20 H 0.6504 0.4109 -0.0468 0.057 Uiso 1 1 calc R U . . .
C21 C 0.6580(7) 0.4323(4) 0.0858(11) 0.042(4) Uani 1 1 d . . . . .
C22 C 0.6641(7) 0.4247(4) 0.1839(13) 0.043(4) Uani 1 1 d . . . . .
H22 H 0.6675 0.4429 0.2287 0.052 Uiso 1 1 calc R U . . .
C23 C 0.6649(6) 0.3888(3) 0.2139(11) 0.033(4) Uani 1 1 d . . . . .
C24 C 0.6480(7) 0.3404(4) -0.0296(10) 0.038(4) Uani 1 1 d . . . . .
H24 H 0.6460 0.3175 0.0037 0.045 Uiso 1 1 calc R U . . .
C25 C 0.6922(8) 0.3402(6) -0.0917(14) 0.066(6) Uani 1 1 d . . . . .
H25A H 0.6879 0.3236 -0.1434 0.099 Uiso 1 1 calc R U . . .
H25B H 0.7201 0.3335 -0.0538 0.099 Uiso 1 1 calc R U . . .
H25C H 0.6973 0.3635 -0.1179 0.099 Uiso 1 1 calc R U . . .
C26 C 0.6030(8) 0.3451(5) -0.0889(15) 0.066(6) Uani 1 1 d . . . . .
H26A H 0.6089 0.3623 -0.1385 0.098 Uiso 1 1 calc R U . . .
H26B H 0.5768 0.3531 -0.0483 0.098 Uiso 1 1 calc R U . . .
H26C H 0.5942 0.3229 -0.1180 0.098 Uiso 1 1 calc R U . . .
C27 C 0.6583(8) 0.4705(4) 0.0486(14) 0.063(6) Uani 1 1 d D . . . .
H27 H 0.6547 0.4708 -0.0218 0.076 Uiso 0.5 1 calc R U P A 1
H27A H 0.6843 0.4751 0.0017 0.076 Uiso 0.5 1 calc R U P B 2
C28 C 0.6162(13) 0.4912(9) 0.097(3) 0.061(7) Uiso 0.5 1 d D . P C 1
H28A H 0.5856 0.4807 0.0785 0.092 Uiso 0.5 1 calc R U P C 1
H28B H 0.6170 0.5154 0.0756 0.092 Uiso 0.5 1 calc R U P C 1
H28C H 0.6198 0.4902 0.1655 0.092 Uiso 0.5 1 calc R U P C 1
C28B C 0.6058(12) 0.4788(11) 0.008(3) 0.061(7) Uiso 0.5 1 d D . P C 2
H28D H 0.6017 0.4675 -0.0531 0.092 Uiso 0.5 1 calc R U P C 2
H28E H 0.6021 0.5040 0.0009 0.092 Uiso 0.5 1 calc R U P C 2
H28F H 0.5818 0.4701 0.0528 0.092 Uiso 0.5 1 calc R U P C 2
C29 C 0.7076(11) 0.4888(9) 0.079(3) 0.049(6) Uiso 0.5 1 d D . P C 1
H29A H 0.7077 0.4925 0.1477 0.074 Uiso 0.5 1 calc R U P C 1
H29B H 0.7105 0.5112 0.0468 0.074 Uiso 0.5 1 calc R U P C 1
H29C H 0.7344 0.4738 0.0615 0.074 Uiso 0.5 1 calc R U P C 1
C29B C 0.6548(14) 0.4989(8) 0.128(2) 0.049(6) Uiso 0.5 1 d D . P C 2
H29D H 0.6242 0.4966 0.1614 0.074 Uiso 0.5 1 calc R U P C 2
H29E H 0.6570 0.5221 0.0996 0.074 Uiso 0.5 1 calc R U P C 2
H29F H 0.6811 0.4958 0.1732 0.074 Uiso 0.5 1 calc R U P C 2
C30 C 0.6709(6) 0.3816(3) 0.3218(11) 0.032(4) Uani 1 1 d . . . . .
H30 H 0.6658 0.3561 0.3318 0.039 Uiso 1 1 calc R U . . .
C31 C 0.6345(7) 0.4007(5) 0.3828(12) 0.049(5) Uani 1 1 d . . . . .
H31A H 0.6394 0.4258 0.3769 0.073 Uiso 1 1 calc R U . . .
H31B H 0.6386 0.3938 0.4491 0.073 Uiso 1 1 calc R U . . .
H31C H 0.6022 0.3948 0.3618 0.073 Uiso 1 1 calc R U . . .
C32 C 0.7217(6) 0.3902(5) 0.3560(13) 0.045(4) Uani 1 1 d . . . . .
H32A H 0.7275 0.4152 0.3487 0.067 Uiso 1 1 calc R U . . .
H32B H 0.7449 0.3772 0.3183 0.067 Uiso 1 1 calc R U . . .
H32C H 0.7249 0.3838 0.4228 0.067 Uiso 1 1 calc R U . . .
C33 C 0.4565(6) 0.3106(3) 0.0712(10) 0.034(4) Uani 1 1 d . . . . .
C34 C 0.4242(6) 0.3395(3) 0.1051(11) 0.034(4) Uani 1 1 d . . . . .
C35 C 0.3751(6) 0.3339(4) 0.1066(12) 0.031(3) Uani 1 1 d . . . . .
C36 C 0.3449(6) 0.3611(4) 0.1341(11) 0.034(4) Uani 1 1 d . . . . .
H36 H 0.3114 0.3573 0.1364 0.040 Uiso 1 1 calc R U . . .
C37 C 0.3636(6) 0.3944(4) 0.1589(9) 0.029(3) Uani 1 1 d . . . . .
C38 C 0.4136(7) 0.3990(4) 0.1579(10) 0.036(4) Uani 1 1 d . . . . .
H38 H 0.4264 0.4207 0.1773 0.043 Uiso 1 1 calc R U . . .
C39 C 0.4452(5) 0.3724(3) 0.1289(10) 0.026(3) Uani 1 1 d . . . . .
C40 C 0.3525(7) 0.2977(4) 0.0762(11) 0.042(4) Uani 1 1 d . . . . .
H40 H 0.3794 0.2807 0.0688 0.050 Uiso 1 1 calc R U . . .
C41 C 0.3193(8) 0.2838(5) 0.1551(14) 0.067(7) Uani 1 1 d . . . . .
H41A H 0.3370 0.2825 0.2148 0.100 Uiso 1 1 calc R U . . .
H41B H 0.3078 0.2606 0.1380 0.100 Uiso 1 1 calc R U . . .
H41C H 0.2920 0.2996 0.1627 0.100 Uiso 1 1 calc R U . . .
C42 C 0.3267(9) 0.3000(5) -0.0185(13) 0.068(7) Uani 1 1 d . . . . .
H42A H 0.2996 0.3159 -0.0129 0.102 Uiso 1 1 calc R U . . .
H42B H 0.3152 0.2769 -0.0368 0.102 Uiso 1 1 calc R U . . .
H42C H 0.3488 0.3087 -0.0668 0.102 Uiso 1 1 calc R U . . .
C43 C 0.3287(7) 0.4245(4) 0.1897(14) 0.049(5) Uani 1 1 d . . . . .
H43 H 0.3057 0.4144 0.2364 0.059 Uiso 0.5 1 calc R U P D 1
H43A H 0.2963 0.4136 0.1941 0.059 Uiso 0.5 1 calc R U P E 2
C44 C 0.2994(14) 0.4384(9) 0.108(3) 0.050(6) Uiso 0.5 1 d . . P F 1
H44A H 0.3206 0.4437 0.0543 0.076 Uiso 0.5 1 calc R U P F 1
H44B H 0.2827 0.4596 0.1272 0.076 Uiso 0.5 1 calc R U P F 1
H44C H 0.2759 0.4209 0.0881 0.076 Uiso 0.5 1 calc R U P F 1
C44B C 0.3257(15) 0.4506(9) 0.105(3) 0.050(6) Uiso 0.5 1 d . . P F 2
H44D H 0.3573 0.4606 0.0936 0.076 Uiso 0.5 1 calc R U P F 2
H44E H 0.3032 0.4692 0.1209 0.076 Uiso 0.5 1 calc R U P F 2
H44F H 0.3148 0.4384 0.0485 0.076 Uiso 0.5 1 calc R U P F 2
C45 C 0.3597(15) 0.4570(9) 0.247(3) 0.051(6) Uiso 0.5 1 d . . P F 1
H45A H 0.3794 0.4468 0.2972 0.076 Uiso 0.5 1 calc R U P F 1
H45B H 0.3371 0.4735 0.2751 0.076 Uiso 0.5 1 calc R U P F 1
H45C H 0.3803 0.4691 0.2019 0.076 Uiso 0.5 1 calc R U P F 1
C45B C 0.3368(15) 0.4408(9) 0.281(3) 0.051(6) Uiso 0.5 1 d . . P F 2
H45D H 0.3226 0.4265 0.3307 0.076 Uiso 0.5 1 calc R U P F 2
H45E H 0.3222 0.4639 0.2814 0.076 Uiso 0.5 1 calc R U P F 2
H45F H 0.3713 0.4429 0.2919 0.076 Uiso 0.5 1 calc R U P F 2
C46 C 0.5002(6) 0.3794(3) 0.1225(11) 0.037(4) Uani 1 1 d . . . . .
H46 H 0.5161 0.3573 0.1029 0.044 Uiso 1 1 calc R U . . .
C47 C 0.5105(7) 0.4074(5) 0.0433(15) 0.054(5) Uani 1 1 d . . . . .
H47A H 0.5011 0.3981 -0.0185 0.081 Uiso 1 1 calc R U . . .
H47B H 0.5447 0.4129 0.0425 0.081 Uiso 1 1 calc R U . . .
H47C H 0.4922 0.4285 0.0566 0.081 Uiso 1 1 calc R U . . .
C48 C 0.5220(7) 0.3905(5) 0.2195(14) 0.057(6) Uani 1 1 d . . . . .
H48A H 0.5039 0.4101 0.2450 0.085 Uiso 1 1 calc R U . . .
H48B H 0.5554 0.3973 0.2106 0.085 Uiso 1 1 calc R U . . .
H48C H 0.5203 0.3709 0.2637 0.085 Uiso 1 1 calc R U . . .
C49 C 0.5738(5) 0.1887(3) -0.0692(10) 0.025(3) Uani 1 1 d . . . . .
C50 C 0.6072(5) 0.1591(3) -0.1043(10) 0.024(3) Uani 1 1 d . . . . .
C51 C 0.6568(6) 0.1646(3) -0.1064(10) 0.030(3) Uani 1 1 d . . . . .
C52 C 0.6879(7) 0.1373(4) -0.1345(11) 0.038(4) Uani 1 1 d . . . . .
H52 H 0.7213 0.1412 -0.1352 0.045 Uiso 1 1 calc R U . . .
C53 C 0.6699(6) 0.1043(4) -0.1616(11) 0.031(3) Uani 1 1 d . . . . .
C54 C 0.6198(6) 0.0990(3) -0.1583(10) 0.031(4) Uani 1 1 d . . . . .
H54 H 0.6076 0.0770 -0.1763 0.037 Uiso 1 1 calc R U . . .
C55 C 0.5873(7) 0.1250(4) -0.1295(10) 0.035(4) Uani 1 1 d . . . . .
C56 C 0.6797(7) 0.2002(4) -0.0790(11) 0.043(5) Uani 1 1 d . . . . .
H56 H 0.6525 0.2168 -0.0706 0.051 Uiso 1 1 calc R U . . .
C57 C 0.7058(7) 0.1995(4) 0.0151(13) 0.050(5) Uani 1 1 d . . . . .
H57A H 0.6829 0.1953 0.0661 0.076 Uiso 1 1 calc R U . . .
H57B H 0.7217 0.2218 0.0254 0.076 Uiso 1 1 calc R U . . .
H57C H 0.7297 0.1809 0.0144 0.076 Uiso 1 1 calc R U . . .
C58 C 0.7112(8) 0.2157(5) -0.1572(15) 0.063(6) Uani 1 1 d . . . . .
H58A H 0.7397 0.2013 -0.1654 0.094 Uiso 1 1 calc R U . . .
H58B H 0.7207 0.2393 -0.1396 0.094 Uiso 1 1 calc R U . . .
H58C H 0.6932 0.2164 -0.2166 0.094 Uiso 1 1 calc R U . . .
C59 C 0.7051(6) 0.0742(4) -0.1860(12) 0.036(4) Uani 1 1 d . . . . .
H59A H 0.7270 0.0840 -0.2349 0.043 Uiso 0.5 1 calc R U P G 2
H59 H 0.7380 0.0842 -0.1879 0.043 Uiso 0.5 1 calc R U P H 1
C60 C 0.7038(13) 0.0451(8) -0.100(3) 0.044(5) Uiso 0.5 1 d . . P I 1
H60A H 0.7231 0.0533 -0.0472 0.066 Uiso 0.5 1 calc R U P I 1
H60B H 0.7168 0.0230 -0.1238 0.066 Uiso 0.5 1 calc R U P I 1
H60C H 0.6708 0.0416 -0.0796 0.066 Uiso 0.5 1 calc R U P I 1
C60B C 0.7356(13) 0.0652(8) -0.107(3) 0.044(5) Uiso 0.5 1 d . . P I 2
H60D H 0.7648 0.0792 -0.1098 0.066 Uiso 0.5 1 calc R U P I 2
H60E H 0.7441 0.0405 -0.1112 0.066 Uiso 0.5 1 calc R U P I 2
H60F H 0.7188 0.0696 -0.0479 0.066 Uiso 0.5 1 calc R U P I 2
C61 C 0.6963(13) 0.0557(8) -0.281(2) 0.038(5) Uiso 0.5 1 d . . P I 1
H61A H 0.6673 0.0416 -0.2767 0.058 Uiso 0.5 1 calc R U P I 1
H61B H 0.7236 0.0407 -0.2959 0.058 Uiso 0.5 1 calc R U P I 1
H61C H 0.6925 0.0731 -0.3311 0.058 Uiso 0.5 1 calc R U P I 1
C61B C 0.6787(12) 0.0439(8) -0.236(2) 0.038(5) Uiso 0.5 1 d . . P I 2
H61D H 0.6585 0.0317 -0.1907 0.058 Uiso 0.5 1 calc R U P I 2
H61E H 0.7022 0.0277 -0.2627 0.058 Uiso 0.5 1 calc R U P I 2
H61F H 0.6589 0.0532 -0.2875 0.058 Uiso 0.5 1 calc R U P I 2
C62 C 0.5328(6) 0.1180(4) -0.1229(12) 0.039(4) Uani 1 1 d . . . . .
H62 H 0.5172 0.1399 -0.1010 0.046 Uiso 1 1 calc R U . . .
C63 C 0.5207(6) 0.0894(4) -0.0503(16) 0.050(5) Uani 1 1 d . . . . .
H63A H 0.5385 0.0683 -0.0657 0.075 Uiso 1 1 calc R U . . .
H63B H 0.4864 0.0846 -0.0522 0.075 Uiso 1 1 calc R U . . .
H63C H 0.5296 0.0973 0.0132 0.075 Uiso 1 1 calc R U . . .
C64 C 0.5122(6) 0.1093(5) -0.2250(14) 0.048(5) Uani 1 1 d . . . . .
H64A H 0.5165 0.1295 -0.2665 0.072 Uiso 1 1 calc R U . . .
H64B H 0.4781 0.1038 -0.2200 0.072 Uiso 1 1 calc R U . . .
H64C H 0.5293 0.0894 -0.2514 0.072 Uiso 1 1 calc R U . . .

loop_
_atom_site_aniso_label
_atom_site_aniso_U_11
_atom_site_aniso_U_22
_atom_site_aniso_U_33
_atom_site_aniso_U_23
_atom_site_aniso_U_13
_atom_site_aniso_U_12
Au1 0.0281(5) 0.0231(3) 0.0279(4) -0.0022(3) 0.000 0.000
Au2 0.0297(5) 0.0225(3) 0.0251(4) -0.0007(3) 0.000 0.000
Au3 0.0273(5) 0.0227(3) 0.0251(4) 0.0000(3) 0.000 0.000
Au4 0.0292(5) 0.0224(3) 0.0289(4) 0.0024(3) 0.000 0.000
Au5 0.0369(4) 0.0276(3) 0.0225(3) 0.0007(2) -0.0020(3) 0.0060(2)
Au6 0.0372(4) 0.0270(3) 0.0228(3) 0.0004(2) -0.0026(3) 0.0064(2)
S1 0.030(2) 0.0250(15) 0.041(2) -0.0052(13) 0.0063(17) -0.0038(13)
S2 0.032(2) 0.0284(15) 0.035(2) -0.0081(14) 0.0020(17) -0.0027(13)
S3 0.034(3) 0.0273(16) 0.038(2) 0.0067(14) 0.0017(17) -0.0035(14)
S4 0.037(3) 0.0217(14) 0.040(2) 0.0072(13) 0.0007(18) 0.0005(13)
S5 0.044(3) 0.0330(16) 0.0251(17) -0.0014(13) -0.0027(16) 0.0115(15)
S6 0.048(3) 0.0285(15) 0.0289(18) -0.0040(13) 0.0002(18) 0.0102(15)
S7 0.046(3) 0.0295(15) 0.0254(17) 0.0014(13) 0.0018(17) 0.0122(14)
S8 0.043(3) 0.0302(15) 0.0253(17) -0.0018(12) -0.0003(16) 0.0117(15)
C1 0.032(10) 0.024(6) 0.025(7) 0.005(5) 0.000(6) 0.000(5)
C2 0.028(9) 0.022(6) 0.029(8) -0.004(5) -0.004(6) 0.002(5)
C3 0.048(11) 0.028(7) 0.027(8) 0.001(6) -0.003(7) 0.005(6)
C4 0.058(12) 0.021(6) 0.040(9) -0.002(6) 0.023(8) 0.008(6)
C5 0.107(19) 0.027(7) 0.039(10) -0.008(7) 0.024(11) -0.001(8)
C6 0.098(17) 0.022(7) 0.023(8) -0.007(5) 0.010(9) -0.013(7)
C7 0.056(12) 0.028(7) 0.026(8) 0.005(6) -0.010(8) -0.012(6)
C8 0.058(12) 0.030(6) 0.014(7) -0.001(5) 0.011(7) -0.003(7)
C9 0.046(12) 0.055(9) 0.020(8) 0.001(6) 0.003(7) 0.008(7)
C10 0.051(13) 0.055(10) 0.035(10) -0.006(7) -0.004(9) -0.005(9)
C11 0.18(3) 0.025(8) 0.039(10) -0.014(8) 0.022(14) -0.007(11)
C12 0.10(2) 0.035(9) 0.16(3) -0.036(13) 0.08(2) 0.003(10)
C13 0.11(2) 0.044(12) 0.20(4) -0.042(16) -0.03(2) -0.012(12)
C14 0.064(13) 0.043(8) 0.019(7) 0.012(6) -0.001(8) -0.004(8)
C15 0.059(16) 0.088(14) 0.045(11) 0.013(11) 0.023(11) -0.009(11)
C16 0.047(13) 0.061(10) 0.053(11) 0.014(9) -0.003(10) 0.005(8)
C17 0.035(10) 0.022(6) 0.023(7) 0.004(5) -0.002(6) 0.001(5)
C18 0.054(12) 0.022(6) 0.019(7) 0.000(5) 0.006(7) -0.001(6)
C19 0.056(12) 0.024(6) 0.029(8) 0.009(6) 0.000(8) -0.001(6)
C20 0.080(16) 0.034(8) 0.027(8) 0.006(6) -0.014(9) 0.009(8)
C21 0.074(14) 0.023(6) 0.030(8) 0.011(6) 0.008(8) 0.002(7)
C22 0.068(14) 0.019(6) 0.043(10) -0.002(6) 0.011(9) -0.002(7)
C23 0.043(11) 0.025(7) 0.030(8) -0.004(6) 0.002(7) -0.008(6)
C24 0.065(13) 0.036(7) 0.013(7) 0.000(5) 0.003(7) 0.004(7)
C25 0.071(17) 0.097(15) 0.029(9) -0.013(10) -0.008(11) 0.027(12)
C26 0.072(17) 0.074(13) 0.051(12) -0.033(10) -0.018(12) 0.004(11)
C27 0.12(2) 0.028(8) 0.045(11) 0.009(8) 0.006(12) -0.005(9)
C30 0.048(11) 0.023(6) 0.026(8) 0.002(5) -0.002(7) -0.012(6)
C31 0.054(14) 0.055(10) 0.037(10) 0.008(7) 0.000(9) -0.015(8)
C32 0.037(12) 0.059(10) 0.038(10) 0.003(8) 0.005(8) -0.003(8)
C33 0.049(11) 0.030(6) 0.023(8) 0.013(5) -0.010(7) 0.001(6)
C34 0.059(12) 0.021(6) 0.021(7) -0.003(5) -0.007(7) 0.013(6)
C35 0.021(9) 0.042(7) 0.030(8) 0.004(6) -0.010(7) -0.001(6)
C36 0.036(11) 0.037(7) 0.028(8) 0.004(6) 0.018(7) -0.002(6)
C37 0.036(10) 0.043(8) 0.009(6) 0.003(5) 0.003(6) -0.003(7)
C38 0.053(12) 0.039(7) 0.016(7) 0.006(5) -0.011(7) 0.013(7)
C39 0.019(9) 0.023(6) 0.037(8) 0.003(5) -0.014(6) -0.007(5)
C40 0.060(13) 0.036(7) 0.029(9) -0.009(6) -0.002(8) 0.002(7)
C41 0.10(2) 0.059(11) 0.045(11) 0.002(9) 0.016(11) -0.035(11)
C42 0.11(2) 0.059(11) 0.031(10) 0.005(8) -0.018(12) -0.012(12)
C43 0.051(13) 0.046(9) 0.050(11) 0.008(8) 0.018(10) 0.010(8)
C46 0.059(12) 0.023(6) 0.029(8) -0.010(5) 0.002(8) -0.002(6)
C47 0.042(13) 0.059(11) 0.060(13) 0.000(9) 0.008(10) -0.001(8)
C48 0.043(13) 0.070(12) 0.057(13) -0.038(10) -0.001(10) -0.011(9)
C49 0.012(8) 0.029(6) 0.034(8) 0.004(5) 0.006(6) 0.000(5)
C50 0.028(9) 0.029(6) 0.015(6) -0.003(5) 0.005(6) 0.006(5)
C51 0.048(11) 0.020(6) 0.022(7) 0.005(5) 0.003(7) 0.006(5)
C52 0.043(12) 0.034(7) 0.036(9) 0.004(6) -0.007(8) -0.008(7)
C53 0.034(10) 0.031(7) 0.028(8) 0.004(6) 0.006(7) 0.001(6)
C54 0.045(11) 0.027(6) 0.021(7) 0.002(5) 0.009(7) -0.008(6)
C55 0.047(12) 0.032(7) 0.025(7) 0.002(5) 0.008(7) 0.018(7)
C56 0.068(14) 0.031(7) 0.029(9) 0.001(6) 0.005(8) -0.005(7)
C57 0.070(15) 0.038(8) 0.044(10) 0.002(7) -0.022(10) -0.011(8)
C58 0.068(16) 0.059(11) 0.061(13) 0.008(10) 0.019(12) -0.022(10)
C59 0.026(10) 0.042(8) 0.039(9) -0.010(7) -0.003(7) 0.002(6)
C62 0.041(11) 0.035(7) 0.041(10) 0.002(6) -0.002(8) 0.007(7)
C63 0.037(12) 0.032(7) 0.080(14) 0.008(8) 0.009(10) 0.002(7)
C64 0.023(10) 0.064(11) 0.056(12) -0.021(9) -0.008(9) 0.009(8)

loop_
_atom_type_symbol
_atom_type_description
_atom_type_scat_dispersion_real
_atom_type_scat_dispersion_imag
_atom_type_scat_source
C C 0.0181 0.0091 'International Tables Vol C Tables 4.2.6.8 and 6.1.1.4'
H H 0.0000 0.0000 'International Tables Vol C Tables 4.2.6.8 and 6.1.1.4'
Au Au -4.4197 7.2980 'International Tables Vol C Tables 4.2.6.8 and 6.1.1.4'
S S 0.3331 0.5567 'International Tables Vol C Tables 4.2.6.8 and 6.1.1.4'

loop_
_exptl_crystal_face_index_h
_exptl_crystal_face_index_k
_exptl_crystal_face_index_l
_exptl_crystal_face_perp_dist
0 0 -1 0.0590
-1 0 0 0.0119
1 0 0 0.0159
0 0 1 0.0590
0 1 0 0.0073
0 -1 0 0.0010

loop_
_geom_angle_atom_site_label_1
_geom_angle_atom_site_label_2
_geom_angle_atom_site_label_3
_geom_angle
_geom_angle_site_symmetry_1
_geom_angle_site_symmetry_3
Au2 Au1 Au6 136.138(17) . 6_655
Au2 Au1 Au6 136.138(17) . 8_666
Au6 Au1 Au6 87.72(3) 8_666 6_655
S1 Au1 Au2 92.03(10) 3 .
S1 Au1 Au2 92.03(10) . .
S1 Au1 Au6 92.15(10) . 6_655
S1 Au1 Au6 84.92(10) 3 6_655
S1 Au1 Au6 92.15(10) 3 8_666
S1 Au1 Au6 84.92(10) . 8_666
S1 Au1 S1 175.9(2) . 3
Au1 Au2 Au3 180.0 . .
S2 Au2 Au1 92.43(10) 3 .
S2 Au2 Au1 92.43(10) . .
S2 Au2 Au3 87.57(10) 3 .
S2 Au2 Au3 87.57(10) . .
S2 Au2 S2 175.1(2) . 3
Au4 Au3 Au2 180.0 . .
S3 Au3 Au2 87.47(11) . .
S3 Au3 Au2 87.47(11) 3 .
S3 Au3 Au4 92.53(11) 3 .
S3 Au3 Au4 92.53(11) . .
S3 Au3 S3 174.9(2) . 3
Au3 Au4 Au5 135.862(17) . .
Au3 Au4 Au5 135.863(17) . 3
Au5 Au4 Au5 88.27(3) . 3
S4 Au4 Au3 92.07(11) . .
S4 Au4 Au3 92.07(11) 3 .
S4 Au4 Au5 85.16(10) 3 3
S4 Au4 Au5 91.87(10) . 3
S4 Au4 Au5 85.16(10) . .
S4 Au4 Au5 91.87(10) 3 .
S4 Au4 S4 175.9(2) . 3
Au6 Au5 Au4 137.03(3) . .
S5 Au5 Au4 92.43(10) . .
S5 Au5 Au6 93.42(9) . .
S5 Au5 S7 173.40(14) . .
S7 Au5 Au4 86.67(10) . .
S7 Au5 Au6 91.68(9) . .
Au5 Au6 Au1 137.51(3) . 6
S6 Au6 Au1 85.87(10) . 6
S6 Au6 Au5 91.63(10) . .
S6 Au6 S8 173.34(14) . .
S8 Au6 Au1 92.99(10) . 6
S8 Au6 Au5 93.63(9) . .
C1 S1 Au1 110.8(5) . .
C1 S2 Au2 110.1(5) . .
C17 S3 Au3 109.9(5) . .
C17 S4 Au4 110.6(5) . .
C33 S5 Au5 111.3(6) . .
C33 S6 Au6 112.9(5) . .
C49 S7 Au5 111.0(5) . .
C49 S8 Au6 108.8(5) . .
S1 C1 S2 133.0(8) . .
C2 C1 S1 115.6(11) . .
C2 C1 S2 111.4(11) . .
C3 C2 C1 116.2(12) . .
C7 C2 C1 121.2(12) . .
C7 C2 C3 122.6(12) . .
C2 C3 C8 124.5(12) . .
C4 C3 C2 115.5(14) . .
C4 C3 C8 120.0(13) . .
C3 C4 H4 118.0 . .
C5 C4 C3 123.9(15) . .
C5 C4 H4 118.0 . .
C4 C5 C6 118.4(14) . .
C4 C5 C11 122.6(17) . .
C6 C5 C11 119.0(16) . .
C5 C6 H6 119.1 . .
C7 C6 C5 121.7(14) . .
C7 C6 H6 119.1 . .
C2 C7 C6 117.8(13) . .
C2 C7 C14 121.9(13) . .
C6 C7 C14 120.3(14) . .
C3 C8 H8 107.2 . .
C3 C8 C9 111.0(13) . .
C9 C8 H8 107.2 . .
C10 C8 C3 112.4(13) . .
C10 C8 H8 107.2 . .
C10 C8 C9 111.4(13) . .
C8 C9 H9A 109.5 . .
C8 C9 H9B 109.5 . .
C8 C9 H9C 109.5 . .
H9A C9 H9B 109.5 . .
H9A C9 H9C 109.5 . .
H9B C9 H9C 109.5 . .
C8 C10 H10A 109.5 . .
C8 C10 H10B 109.5 . .
C8 C10 H10C 109.5 . .
H10A C10 H10B 109.5 . .
H10A C10 H10C 109.5 . .
H10B C10 H10C 109.5 . .
C5 C11 H11 108.2 . .
C5 C11 C12 110.1(19) . .
C12 C11 H11 108.2 . .
C13 C11 C5 109.3(19) . .
C13 C11 H11 108.2 . .
C13 C11 C12 113(2) . .
C11 C12 H12A 109.5 . .
C11 C12 H12B 109.5 . .
C11 C12 H12C 109.5 . .
H12A C12 H12B 109.5 . .
H12A C12 H12C 109.5 . .
H12B C12 H12C 109.5 . .
C11 C13 H13A 109.5 . .
C11 C13 H13B 109.5 . .
C11 C13 H13C 109.5 . .
H13A C13 H13B 109.5 . .
H13A C13 H13C 109.5 . .
H13B C13 H13C 109.5 . .
C7 C14 H14 108.1 . .
C7 C14 C15 109.7(16) . .
C15 C14 H14 108.1 . .
C16 C14 C7 114.6(14) . .
C16 C14 H14 108.1 . .
C16 C14 C15 108.0(15) . .
C14 C15 H15A 109.5 . .
C14 C15 H15B 109.5 . .
C14 C15 H15C 109.5 . .
H15A C15 H15B 109.5 . .
H15A C15 H15C 109.5 . .
H15B C15 H15C 109.5 . .
C14 C16 H16A 109.5 . .
C14 C16 H16B 109.5 . .
C14 C16 H16C 109.5 . .
H16A C16 H16B 109.5 . .
H16A C16 H16C 109.5 . .
H16B C16 H16C 109.5 . .
S4 C17 S3 133.9(8) . .
C18 C17 S3 112.8(11) . .
C18 C17 S4 113.3(11) . .
C19 C18 C17 119.8(12) . .
C23 C18 C17 118.7(13) . .
C23 C18 C19 121.5(13) . .
C18 C19 C24 122.0(12) . .
C20 C19 C18 118.1(14) . .
C20 C19 C24 119.9(14) . .
C19 C20 H20 119.4 . .
C21 C20 C19 121.1(15) . .
C21 C20 H20 119.4 . .
C20 C21 C22 120.8(13) . .
C20 C21 C27 117.7(14) . .
C22 C21 C27 121.4(14) . .
C21 C22 H22 120.5 . .
C21 C22 C23 119.0(14) . .
C23 C22 H22 120.5 . .
C18 C23 C22 119.4(15) . .
C18 C23 C30 123.2(12) . .
C22 C23 C30 117.4(13) . .
C19 C24 H24 108.4 . .
C25 C24 C19 109.1(15) . .
C25 C24 H24 108.4 . .
C25 C24 C26 110.9(15) . .
C26 C24 C19 111.5(14) . .
C26 C24 H24 108.4 . .
C24 C25 H25A 109.5 . .
C24 C25 H25B 109.5 . .
C24 C25 H25C 109.5 . .
H25A C25 H25B 109.5 . .
H25A C25 H25C 109.5 . .
H25B C25 H25C 109.5 . .
C24 C26 H26A 109.5 . .
C24 C26 H26B 109.5 . .
C24 C26 H26C 109.5 . .
H26A C26 H26B 109.5 . .
H26A C26 H26C 109.5 . .
H26B C26 H26C 109.5 . .
C21 C27 H27 110.3 . .
C21 C27 H27A 113.2 . .
C21 C27 C28 109(2) . .
C21 C27 C28B 108(2) . .
C21 C27 C29 109.0(19) . .
C21 C27 C29B 114.5(19) . .
C28 C27 H27 110.3 . .
C28 C27 C29 108(2) . .
C28B C27 H27A 113.2 . .
C29 C27 H27 110.3 . .
C29B C27 H27A 113.2 . .
C29B C27 C28B 93(2) . .
C27 C28 H28A 109.5 . .
C27 C28 H28B 109.5 . .
C27 C28 H28C 109.5 . .
H28A C28 H28B 109.5 . .
H28A C28 H28C 109.5 . .
H28B C28 H28C 109.5 . .
C27 C28B H28D 109.5 . .
C27 C28B H28E 109.5 . .
C27 C28B H28F 109.5 . .
H28D C28B H28E 109.5 . .
H28D C28B H28F 109.5 . .
H28E C28B H28F 109.5 . .
C27 C29 H29A 109.5 . .
C27 C29 H29B 109.5 . .
C27 C29 H29C 109.5 . .
H29A C29 H29B 109.5 . .
H29A C29 H29C 109.5 . .
H29B C29 H29C 109.5 . .
C27 C29B H29D 109.5 . .
C27 C29B H29E 109.5 . .
C27 C29B H29F 109.5 . .
H29D C29B H29E 109.5 . .
H29D C29B H29F 109.5 . .
H29E C29B H29F 109.5 . .
C23 C30 H30 107.3 . .
C31 C30 C23 113.4(14) . .
C31 C30 H30 107.3 . .
C31 C30 C32 109.6(14) . .
C32 C30 C23 111.6(14) . .
C32 C30 H30 107.3 . .
C30 C31 H31A 109.5 . .
C30 C31 H31B 109.5 . .
C30 C31 H31C 109.5 . .
H31A C31 H31B 109.5 . .
H31A C31 H31C 109.5 . .
H31B C31 H31C 109.5 . .
C30 C32 H32A 109.5 . .
C30 C32 H32B 109.5 . .
C30 C32 H32C 109.5 . .
H32A C32 H32B 109.5 . .
H32A C32 H32C 109.5 . .
H32B C32 H32C 109.5 . .
S5 C33 S6 130.4(10) . .
C34 C33 S5 114.5(11) . .
C34 C33 S6 115.1(10) . .
C35 C34 C33 119.0(13) . .
C35 C34 C39 122.5(13) . .
C39 C34 C33 118.4(15) . .
C34 C35 C36 119.1(14) . .
C34 C35 C40 121.5(14) . .
C36 C35 C40 119.4(15) . .
C35 C36 H36 119.5 . .
C35 C36 C37 121.1(16) . .
C37 C36 H36 119.5 . .
C36 C37 C43 120.0(16) . .
C38 C37 C36 118.3(15) . .
C38 C37 C43 121.6(14) . .
C37 C38 H38 118.9 . .
C37 C38 C39 122.2(14) . .
C39 C38 H38 118.9 . .
C34 C39 C46 122.9(13) . .
C38 C39 C34 116.7(15) . .
C38 C39 C46 120.4(12) . .
C35 C40 H40 107.6 . .
C41 C40 C35 110.2(13) . .
C41 C40 H40 107.6 . .
C42 C40 C35 111.9(14) . .
C42 C40 H40 107.6 . .
C42 C40 C41 111.7(18) . .
C40 C41 H41A 109.5 . .
C40 C41 H41B 109.5 . .
C40 C41 H41C 109.5 . .
H41A C41 H41B 109.5 . .
H41A C41 H41C 109.5 . .
H41B C41 H41C 109.5 . .
C40 C42 H42A 109.5 . .
C40 C42 H42B 109.5 . .
C40 C42 H42C 109.5 . .
H42A C42 H42B 109.5 . .
H42A C42 H42C 109.5 . .
H42B C42 H42C 109.5 . .
C37 C43 H43 107.1 . .
C37 C43 H43A 105.6 . .
C37 C43 C45 111(2) . .
C44 C43 C37 112(2) . .
C44 C43 H43 107.1 . .
C44 C43 C45 112(2) . .
C44B C43 C37 107.1(19) . .
C44B C43 H43A 105.6 . .
C45 C43 H43 107.1 . .
C45B C43 C37 118(2) . .
C45B C43 H43A 105.6 . .
C45B C43 C44B 114(2) . .
C43 C44 H44A 109.5 . .
C43 C44 H44B 109.5 . .
C43 C44 H44C 109.5 . .
H44A C44 H44B 109.5 . .
H44A C44 H44C 109.5 . .
H44B C44 H44C 109.5 . .
C43 C44B H44D 109.5 . .
C43 C44B H44E 109.5 . .
C43 C44B H44F 109.5 . .
H44D C44B H44E 109.5 . .
H44D C44B H44F 109.5 . .
H44E C44B H44F 109.5 . .
C43 C45 H45A 109.5 . .
C43 C45 H45B 109.5 . .
C43 C45 H45C 109.5 . .
H45A C45 H45B 109.5 . .
H45A C45 H45C 109.5 . .
H45B C45 H45C 109.5 . .
C43 C45B H45D 109.5 . .
C43 C45B H45E 109.5 . .
C43 C45B H45F 109.5 . .
H45D C45B H45E 109.5 . .
H45D C45B H45F 109.5 . .
H45E C45B H45F 109.5 . .
C39 C46 H46 107.7 . .
C39 C46 C47 109.8(14) . .
C47 C46 H46 107.7 . .
C48 C46 C39 112.3(13) . .
C48 C46 H46 107.7 . .
C48 C46 C47 111.5(14) . .
C46 C47 H47A 109.5 . .
C46 C47 H47B 109.5 . .
C46 C47 H47C 109.5 . .
H47A C47 H47B 109.5 . .
H47A C47 H47C 109.5 . .
H47B C47 H47C 109.5 . .
C46 C48 H48A 109.5 . .
C46 C48 H48B 109.5 . .
C46 C48 H48C 109.5 . .
H48A C48 H48B 109.5 . .
H48A C48 H48C 109.5 . .
H48B C48 H48C 109.5 . .
S7 C49 S8 134.6(9) . .
C50 C49 S7 113.3(10) . .
C50 C49 S8 112.1(10) . .
C51 C50 C49 119.4(11) . .
C51 C50 C55 120.3(12) . .
C55 C50 C49 120.1(13) . .
C50 C51 C52 120.0(13) . .
C50 C51 C56 122.2(13) . .
C52 C51 C56 117.9(15) . .
C51 C52 H52 119.3 . .
C53 C52 C51 121.4(16) . .
C53 C52 H52 119.3 . .
C52 C53 C54 118.1(15) . .
C52 C53 C59 120.1(16) . .
C54 C53 C59 121.6(13) . .
C53 C54 H54 118.5 . .
C55 C54 C53 123.1(14) . .
C55 C54 H54 118.5 . .
C50 C55 C62 121.0(12) . .
C54 C55 C50 117.2(16) . .
C54 C55 C62 121.9(14) . .
C51 C56 H56 106.0 . .
C57 C56 C51 113.5(13) . .
C57 C56 H56 106.0 . .
C57 C56 C58 111.3(17) . .
C58 C56 C51 113.4(14) . .
C58 C56 H56 106.0 . .
C56 C57 H57A 109.5 . .
C56 C57 H57B 109.5 . .
C56 C57 H57C 109.5 . .
H57A C57 H57B 109.5 . .
H57A C57 H57C 109.5 . .
H57B C57 H57C 109.5 . .
C56 C58 H58A 109.5 . .
C56 C58 H58B 109.5 . .
C56 C58 H58C 109.5 . .
H58A C58 H58B 109.5 . .
H58A C58 H58C 109.5 . .
H58B C58 H58C 109.5 . .
C53 C59 H59A 105.0 . .
C53 C59 H59 107.5 . .
C53 C59 C60 109.2(17) . .
C60 C59 H59 107.5 . .
C60B C59 C53 112.5(18) . .
C60B C59 H59A 105.0 . .
C60B C59 C61B 117(2) . .
C61 C59 C53 115.8(18) . .
C61 C59 H59 107.5 . .
C61 C59 C60 109(2) . .
C61B C59 C53 111.1(18) . .
C61B C59 H59A 105.0 . .
C59 C60 H60A 109.5 . .
C59 C60 H60B 109.5 . .
C59 C60 H60C 109.5 . .
H60A C60 H60B 109.5 . .
H60A C60 H60C 109.5 . .
H60B C60 H60C 109.5 . .
C59 C60B H60D 109.5 . .
C59 C60B H60E 109.5 . .
C59 C60B H60F 109.5 . .
H60D C60B H60E 109.5 . .
H60D C60B H60F 109.5 . .
H60E C60B H60F 109.5 . .
C59 C61 H61A 109.5 . .
C59 C61 H61B 109.5 . .
C59 C61 H61C 109.5 . .
H61A C61 H61B 109.5 . .
H61A C61 H61C 109.5 . .
H61B C61 H61C 109.5 . .
C59 C61B H61D 109.5 . .
C59 C61B H61E 109.5 . .
C59 C61B H61F 109.5 . .
H61D C61B H61E 109.5 . .
H61D C61B H61F 109.5 . .
H61E C61B H61F 109.5 . .
C55 C62 H62 107.5 . .
C55 C62 C64 109.8(13) . .
C63 C62 C55 112.3(14) . .
C63 C62 H62 107.5 . .
C63 C62 C64 112.1(15) . .
C64 C62 H62 107.5 . .
C62 C63 H63A 109.5 . .
C62 C63 H63B 109.5 . .
C62 C63 H63C 109.5 . .
H63A C63 H63B 109.5 . .
H63A C63 H63C 109.5 . .
H63B C63 H63C 109.5 . .
C62 C64 H64A 109.5 . .
C62 C64 H64B 109.5 . .
C62 C64 H64C 109.5 . .
H64A C64 H64B 109.5 . .
H64A C64 H64C 109.5 . .
H64B C64 H64C 109.5 . .

loop_
_geom_bond_atom_site_label_1
_geom_bond_atom_site_label_2
_geom_bond_distance
_geom_bond_site_symmetry_2
Au1 Au2 2.8604(14) .
Au1 Au6 3.0740(9) 6_655
Au1 Au6 3.0740(9) 8_666
Au1 S1 2.309(3) 3
Au1 S1 2.309(3) .
Au2 Au3 3.0725(12) .
Au2 S2 2.301(3) 3
Au2 S2 2.301(3) .
Au3 Au4 2.8708(14) .
Au3 S3 2.300(3) 3
Au3 S3 2.300(3) .
Au4 Au5 3.0826(9) .
Au4 Au5 3.0826(9) 3
Au4 S4 2.305(3) .
Au4 S4 2.305(3) 3
Au5 Au6 2.8705(8) .
Au5 S5 2.296(4) .
Au5 S7 2.298(3) .
Au6 Au1 3.0740(9) 6
Au6 S6 2.294(3) .
Au6 S8 2.297(3) .
S1 C1 1.660(15) .
S2 C1 1.687(15) .
S3 C17 1.683(15) .
S4 C17 1.656(15) .
S5 C33 1.693(13) .
S6 C33 1.698(14) .
S7 C49 1.658(14) .
S8 C49 1.689(14) .
C1 C2 1.504(17) .
C2 C3 1.434(19) .
C2 C7 1.386(19) .
C3 C4 1.424(18) .
C3 C8 1.529(19) .
C4 H4 0.9300 .
C4 C5 1.34(2) .
C5 C6 1.42(2) .
C5 C11 1.53(2) .
C6 H6 0.9300 .
C6 C7 1.402(19) .
C7 C14 1.512(19) .
C8 H8 0.9800 .
C8 C9 1.54(2) .
C8 C10 1.51(2) .
C9 H9A 0.9600 .
C9 H9B 0.9600 .
C9 H9C 0.9600 .
C10 H10A 0.9600 .
C10 H10B 0.9600 .
C10 H10C 0.9600 .
C11 H11 0.9800 .
C11 C12 1.55(4) .
C11 C13 1.49(3) .
C12 H12A 0.9600 .
C12 H12B 0.9600 .
C12 H12C 0.9600 .
C13 H13A 0.9600 .
C13 H13B 0.9600 .
C13 H13C 0.9600 .
C14 H14 0.9800 .
C14 C15 1.53(2) .
C14 C16 1.50(2) .
C15 H15A 0.9600 .
C15 H15B 0.9600 .
C15 H15C 0.9600 .
C16 H16A 0.9600 .
C16 H16B 0.9600 .
C16 H16C 0.9600 .
C17 C18 1.514(17) .
C18 C19 1.407(19) .
C18 C23 1.401(18) .
C19 C20 1.400(19) .
C19 C24 1.53(2) .
C20 H20 0.9300 .
C20 C21 1.39(2) .
C21 C22 1.40(2) .
C21 C27 1.529(19) .
C22 H22 0.9300 .
C22 C23 1.414(19) .
C23 C30 1.53(2) .
C24 H24 0.9800 .
C24 C25 1.49(2) .
C24 C26 1.50(2) .
C25 H25A 0.9600 .
C25 H25B 0.9600 .
C25 H25C 0.9600 .
C26 H26A 0.9600 .
C26 H26B 0.9600 .
C26 H26C 0.9600 .
C27 H27 0.9800 .
C27 H27A 0.9800 .
C27 C28 1.54(2) .
C27 C28B 1.57(2) .
C27 C29 1.58(2) .
C27 C29B 1.54(2) .
C28 H28A 0.9600 .
C28 H28B 0.9600 .
C28 H28C 0.9600 .
C28B H28D 0.9600 .
C28B H28E 0.9600 .
C28B H28F 0.9600 .
C29 H29A 0.9600 .
C29 H29B 0.9600 .
C29 H29C 0.9600 .
C29B H29D 0.9600 .
C29B H29E 0.9600 .
C29B H29F 0.9600 .
C30 H30 0.9800 .
C30 C31 1.49(2) .
C30 C32 1.51(2) .
C31 H31A 0.9600 .
C31 H31B 0.9600 .
C31 H31C 0.9600 .
C32 H32A 0.9600 .
C32 H32B 0.9600 .
C32 H32C 0.9600 .
C33 C34 1.48(2) .
C34 C35 1.36(2) .
C34 C39 1.408(18) .
C35 C36 1.37(2) .
C35 C40 1.56(2) .
C36 H36 0.9300 .
C36 C37 1.40(2) .
C37 C38 1.38(2) .
C37 C43 1.55(2) .
C38 H38 0.9300 .
C38 C39 1.39(2) .
C39 C46 1.53(2) .
C40 H40 0.9800 .
C40 C41 1.52(2) .
C40 C42 1.49(2) .
C41 H41A 0.9600 .
C41 H41B 0.9600 .
C41 H41C 0.9600 .
C42 H42A 0.9600 .
C42 H42B 0.9600 .
C42 H42C 0.9600 .
C43 H43 0.9800 .
C43 H43A 0.9800 .
C43 C44 1.49(4) .
C43 C44B 1.53(4) .
C43 C45 1.69(4) .
C43 C45B 1.42(4) .
C44 H44A 0.9600 .
C44 H44B 0.9600 .
C44 H44C 0.9600 .
C44B H44D 0.9600 .
C44B H44E 0.9600 .
C44B H44F 0.9600 .
C45 H45A 0.9600 .
C45 H45B 0.9600 .
C45 H45C 0.9600 .
C45B H45D 0.9600 .
C45B H45E 0.9600 .
C45B H45F 0.9600 .
C46 H46 0.9800 .
C46 C47 1.55(2) .
C46 C48 1.53(2) .
C47 H47A 0.9600 .
C47 H47B 0.9600 .
C47 H47C 0.9600 .
C48 H48A 0.9600 .
C48 H48B 0.9600 .
C48 H48C 0.9600 .
C49 C50 1.524(17) .
C50 C51 1.38(2) .
C50 C55 1.44(2) .
C51 C52 1.39(2) .
C51 C56 1.532(19) .
C52 H52 0.9300 .
C52 C53 1.39(2) .
C53 C54 1.39(2) .
C53 C59 1.53(2) .
C54 H54 0.9300 .
C54 C55 1.38(2) .
C55 C62 1.52(2) .
C56 H56 0.9800 .
C56 C57 1.49(2) .
C56 C58 1.50(2) .
C57 H57A 0.9600 .
C57 H57B 0.9600 .
C57 H57C 0.9600 .
C58 H58A 0.9600 .
C58 H58B 0.9600 .
C58 H58C 0.9600 .
C59 H59A 0.9800 .
C59 H59 0.9800 .
C59 C60 1.61(4) .
C59 C60B 1.42(4) .
C59 C61 1.51(3) .
C59 C61B 1.52(3) .
C60 H60A 0.9600 .
C60 H60B 0.9600 .
C60 H60C 0.9600 .
C60B H60D 0.9600 .
C60B H60E 0.9600 .
C60B H60F 0.9600 .
C61 H61A 0.9600 .
C61 H61B 0.9600 .
C61 H61C 0.9600 .
C61B H61D 0.9600 .
C61B H61E 0.9600 .
C61B H61F 0.9600 .
C62 H62 0.9800 .
C62 C63 1.51(2) .
C62 C64 1.56(2) .
C63 H63A 0.9600 .
C63 H63B 0.9600 .
C63 H63C 0.9600 .
C64 H64A 0.9600 .
C64 H64B 0.9600 .
C64 H64C 0.9600 .

loop_
_geom_torsion_atom_site_label_1
_geom_torsion_atom_site_label_2
_geom_torsion_atom_site_label_3
_geom_torsion_atom_site_label_4
_geom_torsion
Au1 S1 C1 S2 -1.8(13)
Au1 S1 C1 C2 176.0(9)
Au2 S2 C1 S1 -8.7(13)
Au2 S2 C1 C2 173.4(8)
Au3 S3 C17 S4 -6.8(13)
Au3 S3 C17 C18 173.9(9)
Au4 S4 C17 S3 -1.1(14)
Au4 S4 C17 C18 178.2(9)
Au5 S5 C33 S6 -1.5(14)
Au5 S5 C33 C34 177.2(10)
Au5 S7 C49 S8 -4.3(14)
Au5 S7 C49 C50 172.8(8)
Au6 S6 C33 S5 6.0(15)
Au6 S6 C33 C34 -172.7(10)
Au6 S8 C49 S7 0.5(13)
Au6 S8 C49 C50 -176.6(8)
S1 C1 C2 C3 91.5(16)
S1 C1 C2 C7 -86.0(17)
S2 C1 C2 C3 -90.3(15)
S2 C1 C2 C7 92.3(17)
S3 C17 C18 C19 90.5(18)
S3 C17 C18 C23 -87.8(17)
S4 C17 C18 C19 -88.9(17)
S4 C17 C18 C23 92.8(17)
S5 C33 C34 C35 -93.4(16)
S5 C33 C34 C39 90.4(15)
S6 C33 C34 C35 85.5(16)
S6 C33 C34 C39 -90.7(16)
S7 C49 C50 C51 -84.6(14)
S7 C49 C50 C55 91.5(15)
S8 C49 C50 C51 93.2(14)
S8 C49 C50 C55 -90.7(14)
C1 C2 C3 C4 -179.7(15)
C1 C2 C3 C8 1(2)
C1 C2 C7 C6 179.8(15)
C1 C2 C7 C14 -2(3)
C2 C3 C4 C5 0(3)
C2 C3 C8 C9 -117.8(17)
C2 C3 C8 C10 116.7(18)
C2 C7 C14 C15 -108(2)
C2 C7 C14 C16 130.5(18)
C3 C2 C7 C6 3(3)
C3 C2 C7 C14 -179.7(16)
C3 C4 C5 C6 1(3)
C3 C4 C5 C11 180(2)
C4 C3 C8 C9 63(2)
C4 C3 C8 C10 -62(2)
C4 C5 C6 C7 -1(3)
C4 C5 C11 C12 52(3)
C4 C5 C11 C13 -73(3)
C5 C6 C7 C2 -1(3)
C5 C6 C7 C14 -178.7(19)
C6 C5 C11 C12 -130(2)
C6 C5 C11 C13 106(2)
C6 C7 C14 C15 70(2)
C6 C7 C14 C16 -52(2)
C7 C2 C3 C4 -2(3)
C7 C2 C3 C8 178.6(16)
C8 C3 C4 C5 179.5(19)
C11 C5 C6 C7 -180(2)
C17 C18 C19 C20 179.7(16)
C17 C18 C19 C24 -1(3)
C17 C18 C23 C22 -178.4(16)
C17 C18 C23 C30 -1(3)
C18 C19 C20 C21 -1(3)
C18 C19 C24 C25 -112.6(19)
C18 C19 C24 C26 124.5(19)
C18 C23 C30 C31 -123.8(18)
C18 C23 C30 C32 111.8(18)
C19 C18 C23 C22 3(3)
C19 C18 C23 C30 -179.7(16)
C19 C20 C21 C22 2(3)
C19 C20 C21 C27 179.7(18)
C20 C19 C24 C25 66(2)
C20 C19 C24 C26 -56(2)
C20 C21 C22 C23 -1(3)
C20 C21 C27 C28 122(3)
C20 C21 C27 C28B 68(3)
C20 C21 C27 C29 -121(2)
C20 C21 C27 C29B 170(2)
C21 C22 C23 C18 -2(3)
C21 C22 C23 C30 -179.2(17)
C22 C21 C27 C28 -61(3)
C22 C21 C27 C28B -114(3)
C22 C21 C27 C29 57(3)
C22 C21 C27 C29B -12(3)
C22 C23 C30 C31 53(2)
C22 C23 C30 C32 -71(2)
C23 C18 C19 C20 -2(3)
C23 C18 C19 C24 177.1(16)
C24 C19 C20 C21 -179.8(18)
C27 C21 C22 C23 -178.3(17)
C33 C34 C35 C36 -177.3(14)
C33 C34 C35 C40 2(2)
C33 C34 C39 C38 178.3(12)
C33 C34 C39 C46 -1(2)
C34 C35 C36 C37 1(2)
C34 C35 C40 C41 126.7(18)
C34 C35 C40 C42 -108.4(19)
C34 C39 C46 C47 114.3(16)
C34 C39 C46 C48 -121.1(16)
C35 C34 C39 C38 2(2)
C35 C34 C39 C46 -176.8(14)
C35 C36 C37 C38 -2(2)
C35 C36 C37 C43 -180.0(14)
C36 C35 C40 C41 -54(2)
C36 C35 C40 C42 71(2)
C36 C37 C38 C39 3(2)
C36 C37 C43 C44 -71(2)
C36 C37 C43 C44B -106(2)
C36 C37 C43 C45 162.8(19)
C36 C37 C43 C45B 124(2)
C37 C38 C39 C34 -3(2)
C37 C38 C39 C46 175.9(12)
C38 C37 C43 C44 111(2)
C38 C37 C43 C44B 76(2)
C38 C37 C43 C45 -15(2)
C38 C37 C43 C45B -54(3)
C38 C39 C46 C47 -64.8(17)
C38 C39 C46 C48 59.9(18)
C39 C34 C35 C36 -1(2)
C39 C34 C35 C40 177.7(14)
C40 C35 C36 C37 -177.8(13)
C43 C37 C38 C39 -179.0(14)
C49 C50 C51 C52 177.3(14)
C49 C50 C51 C56 -3(2)
C49 C50 C55 C54 -178.2(13)
C49 C50 C55 C62 1(2)
C50 C51 C52 C53 0(2)
C50 C51 C56 C57 108.3(18)
C50 C51 C56 C58 -123.5(18)
C50 C55 C62 C63 -117.3(16)
C50 C55 C62 C64 117.3(15)
C51 C50 C55 C54 -2(2)
C51 C50 C55 C62 177.0(13)
C51 C52 C53 C54 -1(2)
C51 C52 C53 C59 -176.1(14)
C52 C51 C56 C57 -72(2)
C52 C51 C56 C58 56(2)
C52 C53 C54 C55 0(2)
C52 C53 C59 C60 108(2)
C52 C53 C59 C60B 60(2)
C52 C53 C59 C61 -129(2)
C52 C53 C59 C61B -166.2(19)
C53 C54 C55 C50 2(2)
C53 C54 C55 C62 -177.6(14)
C54 C53 C59 C60 -67(2)
C54 C53 C59 C60B -114(2)
C54 C53 C59 C61 56(2)
C54 C53 C59 C61B 19(2)
C54 C55 C62 C63 62(2)
C54 C55 C62 C64 -63.6(18)
C55 C50 C51 C52 1(2)
C55 C50 C51 C56 -179.2(13)
C56 C51 C52 C53 -179.2(14)
C59 C53 C54 C55 175.0(15)

loop_
_exptl_oxdiff_crystal_face_indexfrac_h
_exptl_oxdiff_crystal_face_indexfrac_k
_exptl_oxdiff_crystal_face_indexfrac_l
_exptl_oxdiff_crystal_face_x
_exptl_oxdiff_crystal_face_y
_exptl_oxdiff_crystal_face_z
0.0710 0.0087 -0.9990 0.1090 -0.0198 0.0080
-0.9990 -0.0092 -0.0086 0.0049 0.0052 -0.0557
0.9990 0.0092 0.0086 -0.0049 -0.0052 0.0557
-0.0710 -0.0087 0.9990 -0.1090 0.0198 -0.0080
-0.0050 0.9985 0.0012 0.0069 0.0399 0.0043
0.0050 -0.9985 -0.0012 -0.0069 -0.0399 -0.0043
